data_4325669
loop_
_publ_author_name
'Anna M. Kutasi'
'David R. Turner'
'Paul Jensen'
'Boujemaa Moubaraki'
'Stuart R. Batten'
'Keith S. Murray'

_publ_contact_author_address
;School of Chemistry
Monash University
Clayton
VIC 3800
Australia    
;
_publ_contact_author_email keith.murray@monash.edu
_publ_contact_author_fax '+61 3 9905 4597'
_publ_contact_author_name 'Keith S. Murray'
_publ_contact_author_phone '+61 3 9905 4512'
_publ_section_title
;
 Coordination Polymers of Hexacyanotrimethylenecyclopropanediide and Its
 Monoanionic Radical: Synthesis, Structure, and Magnetic Properties
;
_journal_name_full 'Inorganic Chemistry'
_journal_page_first 6673
_journal_page_last 6684
_journal_paper_doi 10.1021/ic200591u
_journal_volume 50
_journal_year 2011
_chemical_formula_moiety 'C24 H4 Co N12 O2, 2(C16 H36 N)'
_chemical_formula_sum 'C56 H76 Co N14 O2'
_chemical_formula_weight 1036.24
_chemical_name_systematic
; 

 ? 

;
_space_group_IT_number 14
_symmetry_cell_setting monoclinic
_symmetry_space_group_name_Hall '-P 2ybc'
_symmetry_space_group_name_H-M 'P 1 21/c 1'
_atom_sites_solution_hydrogens geom
_atom_sites_solution_primary direct
_atom_sites_solution_secondary difmap
_audit_creation_method SHELXL-97
_cell_angle_alpha 90.00
_cell_angle_beta 93.5160(10)
_cell_angle_gamma 90.00
_cell_formula_units_Z 2
_cell_length_a 10.9634(2)
_cell_length_b 18.7609(5)
_cell_length_c 13.8621(3)
_cell_measurement_reflns_used 39919
_cell_measurement_temperature 123(2)
_cell_measurement_theta_max 28.53
_cell_measurement_theta_min 2.86
_cell_volume 2845.84(11)
_computing_cell_refinement 'Bruker XSCANS'
_computing_data_collection 'Bruker XSCANS'
_computing_data_reduction 'Bruker SHELXTL'
_computing_molecular_graphics 'Bruker SHELXTL'
_computing_publication_material 'Bruker SHELXTL'
_computing_structure_refinement 'SHELXL-97 (Sheldrick, 1997)'
_computing_structure_solution 'SHELXS-97 (Sheldrick, 1990)'
_diffrn_ambient_temperature 123(2)
_diffrn_detector_area_resol_mean 9
_diffrn_measured_fraction_theta_full 0.998
_diffrn_measured_fraction_theta_max 0.981
_diffrn_measurement_device_type 'Bruker P4'
_diffrn_measurement_method '\w scans'
_diffrn_radiation_monochromator graphite
_diffrn_radiation_source 'fine-focus sealed tube'
_diffrn_radiation_type MoK\a
_diffrn_radiation_wavelength 0.71073
_diffrn_reflns_av_R_equivalents 0.1855
_diffrn_reflns_av_sigmaI/netI 0.2049
_diffrn_reflns_limit_h_max 14
_diffrn_reflns_limit_h_min -14
_diffrn_reflns_limit_k_max 25
_diffrn_reflns_limit_k_min -25
_diffrn_reflns_limit_l_max 18
_diffrn_reflns_limit_l_min -17
_diffrn_reflns_number 39919
_diffrn_reflns_theta_full 27.50
_diffrn_reflns_theta_max 28.53
_diffrn_reflns_theta_min 2.86
_exptl_absorpt_coefficient_mu 0.354
_exptl_absorpt_correction_type none
_exptl_absorpt_process_details none
_exptl_crystal_colour yellow
_exptl_crystal_density_diffrn 1.209
_exptl_crystal_description block
_exptl_crystal_F_000 1106
_exptl_crystal_size_max 0.25
_exptl_crystal_size_mid 0.19
_exptl_crystal_size_min 0.12
_refine_diff_density_max 0.720
_refine_diff_density_min -0.642
_refine_diff_density_rms 0.101
_refine_ls_extinction_method none
_refine_ls_goodness_of_fit_ref 0.990
_refine_ls_hydrogen_treatment mixed
_refine_ls_matrix_type full
_refine_ls_number_parameters 343
_refine_ls_number_reflns 7097
_refine_ls_number_restraints 2
_refine_ls_restrained_S_all 0.990
_refine_ls_R_factor_all 0.1960
_refine_ls_R_factor_gt 0.0674
_refine_ls_shift/su_max 0.000
_refine_ls_shift/su_mean 0.000
_refine_ls_structure_factor_coef Fsqd
_refine_ls_weighting_details 'calc w=1/[\s^2^(Fo^2^)+(0.0459P)^2^+0.0000P] where P=(Fo^2^+2Fc^2^)/3'
_refine_ls_weighting_scheme calc
_refine_ls_wR_factor_gt 0.0967
_refine_ls_wR_factor_ref 0.1298
_reflns_number_gt 3384
_reflns_number_total 7097
_reflns_threshold_expression >2sigma(I)
_cod_data_source_file ic200591u_si_001_3.cif
_cod_data_source_block 1Co
_cod_database_code 4325669

loop_
_symmetry_equiv_pos_as_xyz
'x, y, z'
'-x, y+1/2, -z+1/2'
'-x, -y, -z'
'x, -y-1/2, z-1/2'

loop_
_atom_site_label
_atom_site_type_symbol
_atom_site_fract_x
_atom_site_fract_y
_atom_site_fract_z
_atom_site_U_iso_or_equiv
_atom_site_adp_type
_atom_site_occupancy
_atom_site_symmetry_multiplicity
_atom_site_calc_flag
_atom_site_refinement_flags
Co1 Co 0.0000 0.5000 0.0000 0.01461(16) Uani 1 2 d S
O1 O -0.16592(19) 0.55530(11) 0.00532(14) 0.0179(5) Uani 1 1 d D
H1 H -0.185(3) 0.5714(19) 0.0604(14) 0.071(14) Uiso 1 1 d D
H2 H -0.173(3) 0.5923(12) -0.031(2) 0.057(13) Uiso 1 1 d D
C101 C 0.0929(3) 0.76611(16) 0.14005(18) 0.0177(7) Uani 1 1 d .
C102 C 0.0857(3) 0.82742(16) 0.19427(18) 0.0174(7) Uani 1 1 d .
C103 C 0.0043(3) 0.77248(15) 0.20640(19) 0.0174(7) Uani 1 1 d .
C110 C 0.1465(3) 0.72475(15) 0.06870(19) 0.0158(7) Uani 1 1 d .
C111 C 0.1145(3) 0.65279(18) 0.05760(18) 0.0168(7) Uani 1 1 d .
N112 N 0.0894(2) 0.59253(13) 0.05187(15) 0.0181(6) Uani 1 1 d .
C113 C 0.2345(3) 0.75478(15) 0.0101(2) 0.0194(7) Uani 1 1 d .
N114 N 0.3057(3) 0.78041(14) -0.03717(19) 0.0345(7) Uani 1 1 d .
C120 C 0.1268(3) 0.89660(15) 0.21877(18) 0.0166(7) Uani 1 1 d .
C121 C 0.0754(3) 0.93379(15) 0.2958(2) 0.0163(7) Uani 1 1 d .
N122 N 0.0320(2) 0.96253(13) 0.35889(16) 0.0180(6) Uani 1 1 d .
C123 C 0.2196(3) 0.93086(16) 0.1679(2) 0.0182(7) Uani 1 1 d .
N124 N 0.2942(2) 0.95755(14) 0.12524(17) 0.0262(7) Uani 1 1 d .
C130 C -0.0978(3) 0.74657(15) 0.24952(19) 0.0170(7) Uani 1 1 d .
C131 C -0.1536(3) 0.68225(17) 0.21732(19) 0.0195(7) Uani 1 1 d .
N132 N -0.1965(2) 0.62923(14) 0.18777(17) 0.0254(6) Uani 1 1 d .
C133 C -0.1515(3) 0.79043(16) 0.3187(2) 0.0187(7) Uani 1 1 d .
N134 N -0.1891(2) 0.82969(14) 0.37328(17) 0.0277(7) Uani 1 1 d .
N200 N 0.3387(2) 0.51497(12) 0.29944(15) 0.0171(6) Uani 1 1 d .
C211 C 0.3585(3) 0.48326(16) 0.20091(18) 0.0197(7) Uani 1 1 d .
H21A H 0.3217 0.5159 0.1511 0.024 Uiso 1 1 calc R
H21B H 0.3132 0.4377 0.1952 0.024 Uiso 1 1 calc R
C212 C 0.4898(3) 0.46921(16) 0.17783(19) 0.0211(7) Uani 1 1 d .
H21C H 0.5335 0.4448 0.2330 0.025 Uiso 1 1 calc R
H21D H 0.5318 0.5150 0.1669 0.025 Uiso 1 1 calc R
C213 C 0.4921(3) 0.42272(16) 0.08735(19) 0.0220(7) Uani 1 1 d .
H21E H 0.4505 0.3770 0.0992 0.026 Uiso 1 1 calc R
H21F H 0.4461 0.4470 0.0331 0.026 Uiso 1 1 calc R
C214 C 0.6216(3) 0.40748(17) 0.0586(2) 0.0284(8) Uani 1 1 d .
H21G H 0.6635 0.4526 0.0473 0.043 Uiso 1 1 calc R
H21H H 0.6181 0.3789 -0.0007 0.043 Uiso 1 1 calc R
H21I H 0.6663 0.3812 0.1106 0.043 Uiso 1 1 calc R
C221 C 0.4115(3) 0.58315(15) 0.31603(19) 0.0188(7) Uani 1 1 d .
H22A H 0.4010 0.5992 0.3830 0.023 Uiso 1 1 calc R
H22B H 0.4990 0.5715 0.3115 0.023 Uiso 1 1 calc R
C222 C 0.3812(3) 0.64484(16) 0.24936(19) 0.0222(7) Uani 1 1 d .
H22C H 0.2977 0.6623 0.2595 0.027 Uiso 1 1 calc R
H22D H 0.3836 0.6291 0.1813 0.027 Uiso 1 1 calc R
C223 C 0.4732(3) 0.70462(16) 0.2696(2) 0.0246(8) Uani 1 1 d .
H22E H 0.4852 0.7115 0.3404 0.029 Uiso 1 1 calc R
H22F H 0.5527 0.6904 0.2453 0.029 Uiso 1 1 calc R
C224 C 0.4335(3) 0.77455(17) 0.2232(2) 0.0340(9) Uani 1 1 d .
H22G H 0.4251 0.7687 0.1528 0.051 Uiso 1 1 calc R
H22H H 0.4949 0.8112 0.2397 0.051 Uiso 1 1 calc R
H22I H 0.3548 0.7890 0.2468 0.051 Uiso 1 1 calc R
C231 C 0.2020(3) 0.52862(15) 0.29941(19) 0.0177(7) Uani 1 1 d .
H23A H 0.1786 0.5604 0.2443 0.021 Uiso 1 1 calc R
H23B H 0.1592 0.4827 0.2876 0.021 Uiso 1 1 calc R
C232 C 0.1556(3) 0.56149(17) 0.39031(19) 0.0217(7) Uani 1 1 d .
H23C H 0.1762 0.5302 0.4465 0.026 Uiso 1 1 calc R
H23D H 0.1952 0.6083 0.4027 0.026 Uiso 1 1 calc R
C233 C 0.0186(3) 0.57080(18) 0.3773(2) 0.0287(8) Uani 1 1 d .
H23E H -0.0010 0.5954 0.3151 0.034 Uiso 1 1 calc R
H23F H -0.0198 0.5231 0.3731 0.034 Uiso 1 1 calc R
C234 C -0.0371(3) 0.61227(18) 0.4568(2) 0.0316(8) Uani 1 1 d .
H23G H -0.0165 0.5892 0.5190 0.047 Uiso 1 1 calc R
H23H H -0.1261 0.6136 0.4448 0.047 Uiso 1 1 calc R
H23I H -0.0050 0.6610 0.4580 0.047 Uiso 1 1 calc R
C241 C 0.3807(3) 0.46483(15) 0.38065(19) 0.0180(7) Uani 1 1 d .
H24A H 0.4699 0.4579 0.3780 0.022 Uiso 1 1 calc R
H24B H 0.3668 0.4887 0.4428 0.022 Uiso 1 1 calc R
C242 C 0.3212(3) 0.39220(16) 0.38167(19) 0.0207(7) Uani 1 1 d .
H24C H 0.3348 0.3667 0.3207 0.025 Uiso 1 1 calc R
H24D H 0.2320 0.3974 0.3871 0.025 Uiso 1 1 calc R
C243 C 0.3765(3) 0.34968(16) 0.46750(19) 0.0232(8) Uani 1 1 d .
H24E H 0.4666 0.3493 0.4652 0.028 Uiso 1 1 calc R
H24F H 0.3563 0.3735 0.5282 0.028 Uiso 1 1 calc R
C244 C 0.3302(3) 0.27359(17) 0.4680(2) 0.0319(9) Uani 1 1 d .
H24G H 0.2411 0.2737 0.4713 0.048 Uiso 1 1 calc R
H24H H 0.3676 0.2484 0.5243 0.048 Uiso 1 1 calc R
H24I H 0.3519 0.2494 0.4088 0.048 Uiso 1 1 calc R

loop_
_atom_site_aniso_label
_atom_site_aniso_U_11
_atom_site_aniso_U_22
_atom_site_aniso_U_33
_atom_site_aniso_U_23
_atom_site_aniso_U_13
_atom_site_aniso_U_12
Co1 0.0195(3) 0.0139(3) 0.0106(3) 0.0001(3) 0.0023(2) -0.0015(3)
O1 0.0217(13) 0.0187(13) 0.0138(11) 0.0009(10) 0.0047(10) 0.0006(10)
C101 0.0206(19) 0.0188(18) 0.0138(15) -0.0006(13) 0.0028(14) -0.0008(14)
C102 0.0210(18) 0.0196(18) 0.0113(14) 0.0001(13) -0.0008(13) 0.0006(15)
C103 0.0214(19) 0.0166(18) 0.0139(15) -0.0012(13) -0.0022(14) 0.0000(15)
C110 0.0178(17) 0.0145(17) 0.0155(15) -0.0033(13) 0.0049(13) -0.0004(14)
C111 0.0144(17) 0.027(2) 0.0089(14) -0.0019(14) 0.0028(12) 0.0007(15)
N112 0.0219(15) 0.0171(15) 0.0158(13) -0.0027(11) 0.0048(11) -0.0028(13)
C113 0.027(2) 0.0106(17) 0.0213(16) -0.0036(13) 0.0074(15) 0.0011(15)
N114 0.042(2) 0.0250(18) 0.0387(17) 0.0014(14) 0.0181(15) -0.0027(15)
C120 0.0176(17) 0.0196(18) 0.0132(15) -0.0020(13) 0.0055(13) -0.0016(14)
C121 0.0166(18) 0.0150(17) 0.0171(16) 0.0067(13) -0.0012(14) -0.0045(14)
N122 0.0234(16) 0.0178(15) 0.0133(13) -0.0034(11) 0.0039(12) -0.0040(12)
C123 0.0225(19) 0.0174(18) 0.0142(15) -0.0046(13) -0.0036(14) 0.0006(15)
N124 0.0223(17) 0.0337(18) 0.0230(14) -0.0011(12) 0.0044(13) -0.0077(14)
C130 0.0191(18) 0.0146(17) 0.0180(15) -0.0016(13) 0.0064(14) -0.0009(14)
C131 0.0216(19) 0.024(2) 0.0133(15) 0.0043(14) 0.0055(13) 0.0022(16)
N132 0.0282(17) 0.0250(16) 0.0231(14) -0.0021(12) 0.0028(12) -0.0014(14)
C133 0.0165(18) 0.0207(18) 0.0192(16) 0.0024(14) 0.0038(14) -0.0025(15)
N134 0.0329(18) 0.0265(17) 0.0254(14) -0.0047(13) 0.0140(13) -0.0027(14)
N200 0.0169(14) 0.0208(16) 0.0134(12) -0.0006(10) 0.0001(10) 0.0012(11)
C211 0.0226(18) 0.0243(19) 0.0125(14) -0.0033(13) 0.0020(13) 0.0031(14)
C212 0.0250(19) 0.0209(18) 0.0174(16) -0.0007(13) 0.0017(14) -0.0026(15)
C213 0.0240(19) 0.0233(19) 0.0190(16) -0.0011(14) 0.0032(14) 0.0029(15)
C214 0.032(2) 0.029(2) 0.0248(17) -0.0004(15) 0.0052(16) 0.0074(17)
C221 0.0185(18) 0.0210(18) 0.0167(15) -0.0036(13) 0.0008(13) 0.0004(15)
C222 0.0266(19) 0.0233(19) 0.0167(15) 0.0000(14) 0.0023(14) -0.0018(15)
C223 0.027(2) 0.026(2) 0.0211(16) 0.0004(14) 0.0067(14) -0.0029(16)
C224 0.037(2) 0.029(2) 0.0372(19) 0.0036(16) 0.0064(17) -0.0101(18)
C231 0.0148(17) 0.0215(17) 0.0163(15) 0.0015(13) -0.0033(13) 0.0006(14)
C232 0.0184(18) 0.029(2) 0.0175(16) -0.0018(14) 0.0029(14) -0.0003(15)
C233 0.020(2) 0.038(2) 0.0275(17) -0.0071(16) 0.0000(15) 0.0054(16)
C234 0.0230(19) 0.045(2) 0.0269(17) -0.0030(17) 0.0051(15) 0.0040(18)
C241 0.0193(17) 0.0225(18) 0.0121(14) 0.0011(13) 0.0000(13) 0.0032(15)
C242 0.0197(18) 0.0249(19) 0.0173(15) 0.0008(13) -0.0006(14) 0.0026(15)
C243 0.0263(19) 0.027(2) 0.0164(15) 0.0012(14) 0.0019(14) 0.0013(16)
C244 0.035(2) 0.032(2) 0.0276(18) 0.0062(16) -0.0020(16) 0.0002(18)

loop_
_atom_type_symbol
_atom_type_description
_atom_type_scat_dispersion_real
_atom_type_scat_dispersion_imag
_atom_type_scat_source
C C 0.0033 0.0016 'International Tables Vol C Tables 4.2.6.8 and 6.1.1.4'
N N 0.0061 0.0033 'International Tables Vol C Tables 4.2.6.8 and 6.1.1.4'
Co Co 0.3494 0.9721 'International Tables Vol C Tables 4.2.6.8 and 6.1.1.4'
O O 0.0106 0.0060 'International Tables Vol C Tables 4.2.6.8 and 6.1.1.4'
H H 0.0000 0.0000 'International Tables Vol C Tables 4.2.6.8 and 6.1.1.4'

loop_
_geom_angle_atom_site_label_1
_geom_angle_atom_site_label_2
_geom_angle_atom_site_label_3
_geom_angle
_geom_angle_site_symmetry_1
_geom_angle_site_symmetry_3
N112 Co1 N112 180.00(13) 3_565 .
N112 Co1 O1 88.10(8) 3_565 3_565
N112 Co1 O1 91.90(9) . 3_565
N112 Co1 O1 91.90(9) 3_565 .
N112 Co1 O1 88.10(8) . .
O1 Co1 O1 180.0 3_565 .
N112 Co1 N122 93.34(9) 3_565 4_575
N112 Co1 N122 86.66(9) . 4_575
O1 Co1 N122 86.50(8) 3_565 4_575
O1 Co1 N122 93.50(8) . 4_575
N112 Co1 N122 86.66(9) 3_565 2_545
N112 Co1 N122 93.34(9) . 2_545
O1 Co1 N122 93.50(8) 3_565 2_545
O1 Co1 N122 86.50(8) . 2_545
N122 Co1 N122 180.00(12) 4_575 2_545
Co1 O1 H1 117(3) . .
Co1 O1 H2 115(2) . .
H1 O1 H2 103(3) . .
C102 C101 C103 60.0(2) . .
C102 C101 C110 151.6(3) . .
C103 C101 C110 148.4(3) . .
C101 C102 C103 60.2(2) . .
C101 C102 C120 150.7(3) . .
C103 C102 C120 149.1(3) . .
C102 C103 C101 59.9(2) . .
C102 C103 C130 149.1(3) . .
C101 C103 C130 150.9(3) . .
C111 C110 C101 119.6(3) . .
C111 C110 C113 119.7(3) . .
C101 C110 C113 120.7(3) . .
N112 C111 C110 177.5(3) . .
C111 N112 Co1 158.3(2) . .
N114 C113 C110 178.8(3) . .
C102 C120 C121 119.8(3) . .
C102 C120 C123 121.6(3) . .
C121 C120 C123 118.6(3) . .
N122 C121 C120 178.4(3) . .
C121 N122 Co1 161.7(2) . 2
N124 C123 C120 178.6(3) . .
C103 C130 C131 120.5(3) . .
C103 C130 C133 117.8(3) . .
C131 C130 C133 121.3(3) . .
N132 C131 C130 177.3(3) . .
N134 C133 C130 175.1(3) . .
C241 N200 C211 111.8(2) . .
C241 N200 C221 106.09(19) . .
C211 N200 C221 111.3(2) . .
C241 N200 C231 111.0(2) . .
C211 N200 C231 105.15(19) . .
C221 N200 C231 111.6(2) . .
N200 C211 C212 116.6(2) . .
N200 C211 H21A 108.1 . .
C212 C211 H21A 108.1 . .
N200 C211 H21B 108.1 . .
C212 C211 H21B 108.1 . .
H21A C211 H21B 107.3 . .
C211 C212 C213 109.6(2) . .
C211 C212 H21C 109.7 . .
C213 C212 H21C 109.7 . .
C211 C212 H21D 109.7 . .
C213 C212 H21D 109.7 . .
H21C C212 H21D 108.2 . .
C214 C213 C212 112.6(2) . .
C214 C213 H21E 109.1 . .
C212 C213 H21E 109.1 . .
C214 C213 H21F 109.1 . .
C212 C213 H21F 109.1 . .
H21E C213 H21F 107.8 . .
C213 C214 H21G 109.5 . .
C213 C214 H21H 109.5 . .
H21G C214 H21H 109.5 . .
C213 C214 H21I 109.5 . .
H21G C214 H21I 109.5 . .
H21H C214 H21I 109.5 . .
C222 C221 N200 117.4(2) . .
C222 C221 H22A 107.9 . .
N200 C221 H22A 107.9 . .
C222 C221 H22B 107.9 . .
N200 C221 H22B 107.9 . .
H22A C221 H22B 107.2 . .
C221 C222 C223 109.5(2) . .
C221 C222 H22C 109.8 . .
C223 C222 H22C 109.8 . .
C221 C222 H22D 109.8 . .
C223 C222 H22D 109.8 . .
H22C C222 H22D 108.2 . .
C224 C223 C222 113.0(3) . .
C224 C223 H22E 109.0 . .
C222 C223 H22E 109.0 . .
C224 C223 H22F 109.0 . .
C222 C223 H22F 109.0 . .
H22E C223 H22F 107.8 . .
C223 C224 H22G 109.5 . .
C223 C224 H22H 109.5 . .
H22G C224 H22H 109.5 . .
C223 C224 H22I 109.5 . .
H22G C224 H22I 109.5 . .
H22H C224 H22I 109.5 . .
C232 C231 N200 116.7(2) . .
C232 C231 H23A 108.1 . .
N200 C231 H23A 108.1 . .
C232 C231 H23B 108.1 . .
N200 C231 H23B 108.1 . .
H23A C231 H23B 107.3 . .
C233 C232 C231 109.2(2) . .
C233 C232 H23C 109.8 . .
C231 C232 H23C 109.8 . .
C233 C232 H23D 109.8 . .
C231 C232 H23D 109.8 . .
H23C C232 H23D 108.3 . .
C234 C233 C232 114.6(2) . .
C234 C233 H23E 108.6 . .
C232 C233 H23E 108.6 . .
C234 C233 H23F 108.6 . .
C232 C233 H23F 108.6 . .
H23E C233 H23F 107.6 . .
C233 C234 H23G 109.5 . .
C233 C234 H23H 109.5 . .
H23G C234 H23H 109.5 . .
C233 C234 H23I 109.5 . .
H23G C234 H23I 109.5 . .
H23H C234 H23I 109.5 . .
C242 C241 N200 117.0(2) . .
C242 C241 H24A 108.0 . .
N200 C241 H24A 108.0 . .
C242 C241 H24B 108.0 . .
N200 C241 H24B 108.0 . .
H24A C241 H24B 107.3 . .
C241 C242 C243 109.1(2) . .
C241 C242 H24C 109.9 . .
C243 C242 H24C 109.9 . .
C241 C242 H24D 109.9 . .
C243 C242 H24D 109.9 . .
H24C C242 H24D 108.3 . .
C244 C243 C242 112.2(2) . .
C244 C243 H24E 109.2 . .
C242 C243 H24E 109.2 . .
C244 C243 H24F 109.2 . .
C242 C243 H24F 109.2 . .
H24E C243 H24F 107.9 . .
C243 C244 H24G 109.5 . .
C243 C244 H24H 109.5 . .
H24G C244 H24H 109.5 . .
C243 C244 H24I 109.5 . .
H24G C244 H24I 109.5 . .
H24H C244 H24I 109.5 . .

loop_
_geom_bond_atom_site_label_1
_geom_bond_atom_site_label_2
_geom_bond_distance
_geom_bond_site_symmetry_2
Co1 N112 2.099(2) 3_565
Co1 N112 2.099(2) .
Co1 O1 2.099(2) 3_565
Co1 O1 2.099(2) .
Co1 N122 2.128(2) 4_575
Co1 N122 2.128(2) 2_545
O1 H1 0.858(10) .
O1 H2 0.861(10) .
C101 C102 1.379(4) .
C101 C103 1.383(4) .
C101 C110 1.413(4) .
C102 C103 1.380(4) .
C102 C120 1.409(4) .
C103 C130 1.389(4) .
C110 C111 1.401(4) .
C110 C113 1.416(4) .
C111 N112 1.165(3) .
C113 N114 1.154(4) .
C120 C121 1.421(4) .
C120 C123 1.426(4) .
C121 N122 1.154(3) .
N122 Co1 2.128(2) 2
C123 N124 1.152(4) .
C130 C131 1.413(4) .
C130 C133 1.418(4) .
C131 N132 1.164(3) .
C133 N134 1.150(3) .
N200 C241 1.517(3) .
N200 C211 1.518(3) .
N200 C221 1.518(3) .
N200 C231 1.520(3) .
C211 C212 1.517(4) .
C211 H21A 0.9900 .
C211 H21B 0.9900 .
C212 C213 1.529(4) .
C212 H21C 0.9900 .
C212 H21D 0.9900 .
C213 C214 1.525(4) .
C213 H21E 0.9900 .
C213 H21F 0.9900 .
C214 H21G 0.9800 .
C214 H21H 0.9800 .
C214 H21I 0.9800 .
C221 C222 1.505(4) .
C221 H22A 0.9900 .
C221 H22B 0.9900 .
C222 C223 1.523(4) .
C222 H22C 0.9900 .
C222 H22D 0.9900 .
C223 C224 1.514(4) .
C223 H22E 0.9900 .
C223 H22F 0.9900 .
C224 H22G 0.9800 .
C224 H22H 0.9800 .
C224 H22I 0.9800 .
C231 C232 1.518(4) .
C231 H23A 0.9900 .
C231 H23B 0.9900 .
C232 C233 1.512(4) .
C232 H23C 0.9900 .
C232 H23D 0.9900 .
C233 C234 1.508(4) .
C233 H23E 0.9900 .
C233 H23F 0.9900 .
C234 H23G 0.9800 .
C234 H23H 0.9800 .
C234 H23I 0.9800 .
C241 C242 1.511(4) .
C241 H24A 0.9900 .
C241 H24B 0.9900 .
C242 C243 1.527(4) .
C242 H24C 0.9900 .
C242 H24D 0.9900 .
C243 C244 1.515(4) .
C243 H24E 0.9900 .
C243 H24F 0.9900 .
C244 H24G 0.9800 .
C244 H24H 0.9800 .
C244 H24I 0.9800 .

loop_
_geom_hbond_atom_site_label_D
_geom_hbond_atom_site_label_H
_geom_hbond_atom_site_label_A
_geom_hbond_distance_DH
_geom_hbond_distance_HA
_geom_hbond_distance_DA
_geom_hbond_angle_DHA
_geom_hbond_site_symmetry_A
O1 H1 N132 0.858(10) 2.083(14) 2.922(3) 166(4) .
O1 H2 N134 0.861(10) 1.973(11) 2.831(3) 174(3) 4_575
